data_1570479
loop_
_publ_author_name
'Oliveira, Adriano Bof de'
'Bresolin, Leandro'
'Gervini, Vanessa Carratu'
'Beck, Johannes'
'Daniels, J\"org'

_publ_section_title
;
 A second crystalline modification of
 2-{3-methyl-2-[(2Z)-pent-2-en-1-yl]cyclopent-2-en-1-ylidene}hydrazinecarbothioamide
;
_journal_issue 11
_journal_name_full IUCrData
_journal_paper_doi 10.1107/S2414314623010180
_journal_volume 8
_journal_year 2023
_chemical_formula_iupac 'C12 H19 N3 S'
_chemical_formula_moiety 'C12 H19 N3 S'
_chemical_formula_sum 'C12 H19 N3 S'
_chemical_formula_weight 237.36
_chemical_name_common 'cis-jasmone thiosemicarbazone'
_chemical_name_systematic 2-{3-Methyl-2-[(2<i>Z</i>)-pent-2-en-1-yl]cyclopent-2-en-1-ylidene}hydrazinecarbothioamide
_space_group_crystal_system monoclinic
_space_group_IT_number 14
_space_group_name_Hall '-P 2ybc'
_space_group_name_H-M_alt 'P 1 21/c 1'
_atom_sites_solution_hydrogens mixed
_atom_sites_solution_primary direct
_atom_sites_solution_secondary difmap
_audit_creation_method SHELXL-2018/3
_cell_angle_alpha 90
_cell_angle_beta 94.372(3)
_cell_angle_gamma 90
_cell_formula_units_Z 4
_cell_length_a 15.0159(7)
_cell_length_b 8.0595(3)
_cell_length_c 10.8243(5)
_cell_measurement_reflns_used 60208
_cell_measurement_temperature 123
_cell_measurement_theta_max 27.485
_cell_measurement_theta_min 2.91
_cell_volume 1306.15(10)
_computing_cell_refinement
;
HKL, Scalepack (Otwinowski & Minor, 1997)
;
_computing_data_collection
;
COLLECT (Nonius, 1998)
;
_computing_data_reduction
;
HKL Denzo and Scalepack (Otwinowski & Minor, 1997)
;
_computing_molecular_graphics
;
DIAMOND (Brandenburg, 2006), CrystalExplorer (Wolff <i>et al.</i>,
2012)
;
_computing_publication_material
;
WinGX (Farrugia, 2012), publCIF (Westrip, 2010) and
enCIFer (Allen <i>et al.</i>,
2004)
;
_computing_structure_refinement
;
<i>SHELXL2018/3</i> (Sheldrick, 2015)
;
_computing_structure_solution
;
SIR-92 (Altomare <i>et al.</i>,  1994)
;
_diffrn_ambient_temperature 123
_diffrn_detector_area_resol_mean 9
_diffrn_measured_fraction_theta_full 0.999
_diffrn_measured_fraction_theta_max 0.992
_diffrn_measurement_device_type 'Enraf--Nonius FR590 Kappa CCD'
_diffrn_measurement_method 'CCD rotation images, thick slices, \k-goniostat'
_diffrn_radiation_monochromator 'horizontally mounted graphite crystal'
_diffrn_radiation_probe x-ray
_diffrn_radiation_type MoK\a
_diffrn_radiation_wavelength 0.71073
_diffrn_reflns_av_R_equivalents 0.0826
_diffrn_reflns_av_unetI/netI 0.0463
_diffrn_reflns_limit_h_max 19
_diffrn_reflns_limit_h_min -19
_diffrn_reflns_limit_k_max 10
_diffrn_reflns_limit_k_min -10
_diffrn_reflns_limit_l_max 14
_diffrn_reflns_limit_l_min -13
_diffrn_reflns_number 24176
_diffrn_reflns_theta_full 25.242
_diffrn_reflns_theta_max 27.570
_diffrn_reflns_theta_min 3.155
_diffrn_source 'sealed X-ray tube'
_exptl_absorpt_coefficient_mu 0.227
_exptl_absorpt_correction_T_max 0.9983
_exptl_absorpt_correction_T_min 0.9215
_exptl_absorpt_correction_type multi-scan
_exptl_absorpt_process_details
;
(Blessing, 1995)
;
_exptl_crystal_colour colourless
_exptl_crystal_density_diffrn 1.207
_exptl_crystal_density_method 'not measured'
_exptl_crystal_description plate
_exptl_crystal_F_000 512
_exptl_crystal_size_max 0.174
_exptl_crystal_size_mid 0.14
_exptl_crystal_size_min 0.054
_refine_diff_density_max 0.592
_refine_diff_density_min -0.449
_refine_ls_extinction_method none
_refine_ls_goodness_of_fit_ref 1.086
_refine_ls_hydrogen_treatment mixed
_refine_ls_matrix_type full
_refine_ls_number_parameters 212
_refine_ls_number_reflns 3002
_refine_ls_number_restraints 0
_refine_ls_restrained_S_all 1.086
_refine_ls_R_factor_all 0.0798
_refine_ls_R_factor_gt 0.0540
_refine_ls_shift/su_max 0.000
_refine_ls_shift/su_mean 0.000
_refine_ls_structure_factor_coef Fsqd
_refine_ls_weighting_details 'w=1/[\s^2^(Fo^2^)+(0.0690P)^2^+0.7307P] where P=(Fo^2^+2Fc^2^)/3'
_refine_ls_weighting_scheme calc
_refine_ls_wR_factor_gt 0.1297
_refine_ls_wR_factor_ref 0.1427
_reflns_number_gt 2241
_reflns_number_total 3002
_reflns_threshold_expression 'I > 2\s(I)'
_cod_data_source_file bt4143.cif
_cod_data_source_block I
_cod_original_sg_symbol_H-M 'P 21/c'
_cod_database_code 1570479
_shelx_space_group_comment
;
The symmetry employed for this shelxl refinement is uniquely defined
by the following loop, which should always be used as a source of
symmetry information in preference to the above space-group names.
They are only intended as comments.
;

loop_
_space_group_symop_operation_xyz
'x, y, z'
'-x, y+1/2, -z+1/2'
'-x, -y, -z'
'x, -y-1/2, z-1/2'

loop_
_atom_site_type_symbol
_atom_site_label
_atom_site_fract_x
_atom_site_fract_y
_atom_site_fract_z
_atom_site_U_iso_or_equiv
_atom_site_adp_type
_atom_site_calc_flag
_atom_site_occupancy
_atom_site_disorder_assembly
_atom_site_disorder_group
S S1 0.49279(4) -0.38063(6) 0.29692(5) 0.02576(19) Uani d 1 . .
N N1 0.35988(12) -0.5052(2) -0.01509(16) 0.0239(4) Uani d 1 . .
N N2 0.40985(12) -0.5194(2) 0.09773(17) 0.0235(4) Uani d 1 . .
H H1 0.4271(17) -0.617(3) 0.133(2) 0.030(7) Uiso d 1 . .
N N3 0.42480(14) -0.2376(2) 0.09074(19) 0.0275(5) Uani d 1 . .
H H2 0.3988(18) -0.242(4) 0.016(3) 0.039(5) Uiso d 1 . .
H H3 0.4455(19) -0.149(4) 0.126(3) 0.039(5) Uiso d 1 . .
C C1 0.32864(14) -0.6392(3) -0.0662(2) 0.0224(5) Uani d 1 . .
C C2 0.33976(16) -0.8181(3) -0.0266(2) 0.0251(5) Uani d 1 . .
H H2A 0.3276(15) -0.833(3) 0.065(2) 0.024(4) Uiso d 1 . .
H H2B 0.4031(17) -0.853(3) -0.036(2) 0.024(4) Uiso d 1 . .
C C3 0.27458(17) -0.9129(3) -0.1170(2) 0.0295(5) Uani d 1 . .
H H3A 0.3041(16) -1.002(4) -0.156(2) 0.035(5) Uiso d 1 . .
H H3B 0.2234(17) -0.961(3) -0.074(2) 0.035(5) Uiso d 1 . .
C C4 0.24066(15) -0.7858(3) -0.2109(2) 0.0269(5) Uani d 1 . .
C C5 0.27121(15) -0.6322(3) -0.1810(2) 0.0253(5) Uani d 1 . .
C C6 0.25021(17) -0.4704(3) -0.2465(2) 0.0299(5) Uani d 1 . .
H H6A 0.3013(19) -0.413(4) -0.246(3) 0.039(5) Uiso d 1 . .
H H6B 0.2284(17) -0.490(3) -0.337(3) 0.039(5) Uiso d 1 . .
C C7 0.18173(18) -0.3701(3) -0.1851(2) 0.0349(6) Uani d 1 . .
H H7 0.1977(18) -0.347(3) -0.097(3) 0.041(8) Uiso d 1 . .
C C8 0.1055(2) -0.3144(4) -0.2354(3) 0.0520(8) Uani d 1 . .
H H8A 0.077777 -0.233393 -0.190673 0.062 Uiso calc 0.590(14) A 1
H H8B 0.059808 -0.292155 -0.184493 0.062 Uiso calc 0.410(14) A 2
C C9A 0.0569(4) -0.3651(9) -0.3570(6) 0.0381(17) Uani d 0.590(14) A 1
H H9A1 0.014033 -0.451696 -0.342863 0.046 Uiso calc 0.590(14) A 1
H H9A2 0.099214 -0.408217 -0.412357 0.046 Uiso calc 0.590(14) A 1
C C10A 0.0088(6) -0.2146(8) -0.4159(9) 0.0420(18) Uani d 0.590(14) A 1
H H10A -0.034413 -0.174691 -0.362002 0.063 Uiso calc 0.590(14) A 1
H H10B -0.020921 -0.245795 -0.494084 0.063 Uiso calc 0.590(14) A 1
H H10C 0.051400 -0.128624 -0.428493 0.063 Uiso calc 0.590(14) A 1
C C11 0.17972(19) -0.8356(4) -0.3194(3) 0.0371(6) Uani d 1 . .
H H11A 0.161(2) -0.743(4) -0.376(3) 0.051(5) Uiso d 1 . .
H H11B 0.125(2) -0.877(4) -0.291(3) 0.051(5) Uiso d 1 . .
H H11C 0.206(2) -0.916(4) -0.370(3) 0.051(5) Uiso d 1 . .
C C12 0.43977(14) -0.3783(2) 0.1527(2) 0.0221(4) Uani d 1 . .
C C9B 0.0882(7) -0.2831(15) -0.3810(7) 0.043(3) Uani d 0.410(14) A 2
H H9B1 0.108084 -0.172234 -0.400126 0.052 Uiso d 0.410(14) A 2
H H9B2 0.120614 -0.362544 -0.427766 0.052 Uiso d 0.410(14) A 2
C C10B -0.0104(10) -0.290(3) -0.4108(15) 0.090(6) Uani d 0.410(14) A 2
H H10D -0.034871 -0.381309 -0.367063 0.135 Uiso calc 0.410(14) A 2
H H10E -0.022841 -0.306245 -0.498360 0.135 Uiso calc 0.410(14) A 2
H H10F -0.037061 -0.188515 -0.386266 0.135 Uiso calc 0.410(14) A 2

loop_
_atom_site_aniso_label
_atom_site_aniso_U_11
_atom_site_aniso_U_22
_atom_site_aniso_U_33
_atom_site_aniso_U_12
_atom_site_aniso_U_13
_atom_site_aniso_U_23
S1 0.0399(4) 0.0149(3) 0.0215(3) -0.0017(2) -0.0048(2) -0.0004(2)
N1 0.0299(10) 0.0203(9) 0.0208(9) -0.0005(8) -0.0020(7) 0.0003(7)
N2 0.0330(10) 0.0148(9) 0.0215(9) -0.0010(7) -0.0045(8) -0.0010(7)
N3 0.0414(12) 0.0160(9) 0.0241(11) -0.0025(8) -0.0047(9) -0.0005(8)
C1 0.0252(11) 0.0207(11) 0.0215(11) -0.0015(8) 0.0023(8) -0.0016(9)
C2 0.0298(12) 0.0174(10) 0.0275(12) -0.0013(9) -0.0023(9) -0.0026(9)
C3 0.0343(13) 0.0249(12) 0.0289(12) -0.0053(10) -0.0004(10) -0.0040(10)
C4 0.0252(11) 0.0303(12) 0.0250(11) -0.0026(9) 0.0014(9) -0.0039(10)
C5 0.0265(11) 0.0266(11) 0.0226(11) 0.0005(9) 0.0009(9) -0.0002(9)
C6 0.0339(13) 0.0299(12) 0.0253(12) 0.0003(10) -0.0026(10) 0.0028(10)
C7 0.0506(16) 0.0272(13) 0.0261(13) 0.0051(11) -0.0020(11) -0.0040(10)
C8 0.0579(19) 0.0569(18) 0.0405(16) 0.0247(15) -0.0007(14) -0.0123(15)
C9A 0.032(3) 0.033(3) 0.048(3) 0.003(2) -0.003(2) -0.004(3)
C10A 0.041(4) 0.038(3) 0.046(4) 0.006(2) -0.007(3) 0.003(3)
C11 0.0353(15) 0.0436(15) 0.0316(14) -0.0105(12) -0.0024(11) -0.0053(12)
C12 0.0258(11) 0.0156(10) 0.0249(11) 0.0009(8) 0.0019(9) -0.0006(9)
C9B 0.047(5) 0.046(5) 0.037(4) 0.004(4) 0.003(3) 0.005(3)
C10B 0.047(7) 0.173(19) 0.050(6) 0.012(10) 0.001(5) 0.021(11)

loop_
_atom_type_symbol
_atom_type_description
_atom_type_scat_dispersion_real
_atom_type_scat_dispersion_imag
_atom_type_scat_source
C C 0.0033 0.0016 'International Tables Vol C Tables 4.2.6.8 and 6.1.1.4'
H H 0.0000 0.0000 'International Tables Vol C Tables 4.2.6.8 and 6.1.1.4'
N N 0.0061 0.0033 'International Tables Vol C Tables 4.2.6.8 and 6.1.1.4'
S S 0.1246 0.1234 'International Tables Vol C Tables 4.2.6.8 and 6.1.1.4'

loop_
_geom_angle_atom_site_label_1
_geom_angle_atom_site_label_2
_geom_angle_atom_site_label_3
_geom_angle_site_symmetry_1
_geom_angle_site_symmetry_3
_geom_angle
_geom_angle_publ_flag
C1 N1 N2 . . 117.67(18) ?
C12 N2 N1 . . 117.32(18) ?
C12 N2 H1 . . 118.2(16) ?
N1 N2 H1 . . 124.3(16) ?
C12 N3 H2 . . 118.8(19) ?
C12 N3 H3 . . 116.3(19) ?
H2 N3 H3 . . 125(3) ?
N1 C1 C5 . . 120.47(19) ?
N1 C1 C2 . . 130.6(2) ?
C5 C1 C2 . . 108.90(18) ?
C1 C2 C3 . . 104.07(18) ?
C1 C2 H2A . . 111.4(14) ?
C3 C2 H2A . . 113.8(13) ?
C1 C2 H2B . . 108.9(13) ?
C3 C2 H2B . . 111.0(13) ?
H2A C2 H2B . . 107.6(19) ?
C4 C3 C2 . . 105.00(19) ?
C4 C3 H3A . . 110.8(15) ?
C2 C3 H3A . . 111.1(15) ?
C4 C3 H3B . . 110.1(15) ?
C2 C3 H3B . . 111.7(14) ?
H3A C3 H3B . . 108(2) ?
C5 C4 C11 . . 127.8(2) ?
C5 C4 C3 . . 111.8(2) ?
C11 C4 C3 . . 120.4(2) ?
C4 C5 C1 . . 109.67(19) ?
C4 C5 C6 . . 128.7(2) ?
C1 C5 C6 . . 121.56(19) ?
C7 C6 C5 . . 112.6(2) ?
C7 C6 H6A . . 109.3(18) ?
C5 C6 H6A . . 107.2(18) ?
C7 C6 H6B . . 109.0(15) ?
C5 C6 H6B . . 111.1(16) ?
H6A C6 H6B . . 108(2) ?
C8 C7 C6 . . 127.4(2) ?
C8 C7 H7 . . 118.7(16) ?
C6 C7 H7 . . 113.9(16) ?
C7 C8 C9A . . 128.2(3) ?
C7 C8 C9B . . 122.4(4) ?
C7 C8 H8A . . 115.9 ?
C9A C8 H8A . . 115.9 ?
C7 C8 H8B . . 118.8 ?
C9B C8 H8B . . 118.8 ?
C8 C9A C10A . . 109.3(5) ?
C8 C9A H9A1 . . 109.8 ?
C10A C9A H9A1 . . 109.8 ?
C8 C9A H9A2 . . 109.8 ?
C10A C9A H9A2 . . 109.8 ?
H9A1 C9A H9A2 . . 108.3 ?
C9A C10A H10A . . 109.5 ?
C9A C10A H10B . . 109.5 ?
H10A C10A H10B . . 109.5 ?
C9A C10A H10C . . 109.5 ?
H10A C10A H10C . . 109.5 ?
H10B C10A H10C . . 109.5 ?
C4 C11 H11A . . 114.3(18) ?
C4 C11 H11B . . 109.3(18) ?
H11A C11 H11B . . 104(2) ?
C4 C11 H11C . . 112.3(18) ?
H11A C11 H11C . . 105(3) ?
H11B C11 H11C . . 111(3) ?
N3 C12 N2 . . 117.47(19) ?
N3 C12 S1 . . 121.54(17) ?
N2 C12 S1 . . 120.98(16) ?
C10B C9B C8 . . 107.0(10) ?
C10B C9B H9B1 . . 107.9 ?
C8 C9B H9B1 . . 109.0 ?
C10B C9B H9B2 . . 113.0 ?
C8 C9B H9B2 . . 111.1 ?
H9B1 C9B H9B2 . . 108.7 ?
C9B C10B H10D . . 109.5 ?
C9B C10B H10E . . 109.5 ?
H10D C10B H10E . . 109.5 ?
C9B C10B H10F . . 109.5 ?
H10D C10B H10F . . 109.5 ?
H10E C10B H10F . . 109.5 ?

loop_
_geom_bond_atom_site_label_1
_geom_bond_atom_site_label_2
_geom_bond_site_symmetry_2
_geom_bond_distance
_geom_bond_publ_flag
S1 C12 . 1.698(2) ?
N1 C1 . 1.285(3) ?
N1 N2 . 1.388(2) ?
N2 C12 . 1.345(3) ?
N2 H1 . 0.90(3) ?
N3 C12 . 1.328(3) ?
N3 H2 . 0.87(3) ?
N3 H3 . 0.85(3) ?
C1 C5 . 1.458(3) ?
C1 C2 . 1.510(3) ?
C2 C3 . 1.534(3) ?
C2 H2A . 1.03(2) ?
C2 H2B . 1.00(2) ?
C3 C4 . 1.504(3) ?
C3 H3A . 0.96(3) ?
C3 H3B . 1.00(3) ?
C4 C5 . 1.351(3) ?
C4 C11 . 1.489(3) ?
C5 C6 . 1.506(3) ?
C6 C7 . 1.502(4) ?
C6 H6A . 0.90(3) ?
C6 H6B . 1.02(3) ?
C7 C8 . 1.308(4) ?
C7 H7 . 0.98(3) ?
C8 C9A . 1.512(6) ?
C8 C9B . 1.598(8) ?
C8 H8A . 0.9300 ?
C8 H8B . 0.9300 ?
C9A C10A . 1.526(10) ?
C9A H9A1 . 0.9700 ?
C9A H9A2 . 0.9700 ?
C10A H10A . 0.9600 ?
C10A H10B . 0.9600 ?
C10A H10C . 0.9600 ?
C11 H11A . 1.00(3) ?
C11 H11B . 0.96(3) ?
C11 H11C . 0.95(3) ?
C9B C10B . 1.49(2) ?
C9B H9B1 . 0.9700 ?
C9B H9B2 . 0.9700 ?
C10B H10D . 0.9600 ?
C10B H10E . 0.9600 ?
C10B H10F . 0.9600 ?

loop_
_geom_hbond_atom_site_label_D
_geom_hbond_atom_site_label_H
_geom_hbond_atom_site_label_A
_geom_hbond_site_symmetry_A
_geom_hbond_distance_DH
_geom_hbond_distance_HA
_geom_hbond_distance_DA
_geom_hbond_angle_DHA
_geom_hbond_publ_flag
N2 H1 S1 2_645 0.90(3) 2.53(3) 3.4142(19) 166(2) yes
N3 H3 S1 2_655 0.85(3) 2.48(3) 3.325(2) 173(3) yes
C2 H2B S1 2_645 1.00(2) 2.93(2) 3.436(2) 112.2(16) yes

loop_
_geom_torsion_atom_site_label_1
_geom_torsion_atom_site_label_2
_geom_torsion_atom_site_label_3
_geom_torsion_atom_site_label_4
_geom_torsion_site_symmetry_1
_geom_torsion_site_symmetry_2
_geom_torsion_site_symmetry_3
_geom_torsion_site_symmetry_4
_geom_torsion
_geom_torsion_publ_flag
C1 N1 N2 C12 . . . . -177.82(19) ?
N2 N1 C1 C5 . . . . 176.34(19) ?
N2 N1 C1 C2 . . . . -2.8(4) ?
N1 C1 C2 C3 . . . . 171.8(2) ?
C5 C1 C2 C3 . . . . -7.4(2) ?
C1 C2 C3 C4 . . . . 7.3(3) ?
C2 C3 C4 C5 . . . . -5.1(3) ?
C2 C3 C4 C11 . . . . 175.9(2) ?
C11 C4 C5 C1 . . . . 179.4(2) ?
C3 C4 C5 C1 . . . . 0.5(3) ?
C11 C4 C5 C6 . . . . 1.9(4) ?
C3 C4 C5 C6 . . . . -177.1(2) ?
N1 C1 C5 C4 . . . . -174.7(2) ?
C2 C1 C5 C4 . . . . 4.5(3) ?
N1 C1 C5 C6 . . . . 3.0(3) ?
C2 C1 C5 C6 . . . . -177.7(2) ?
C4 C5 C6 C7 . . . . 100.2(3) ?
C1 C5 C6 C7 . . . . -77.0(3) ?
C5 C6 C7 C8 . . . . -123.5(3) ?
C6 C7 C8 C9A . . . . 14.5(7) ?
C6 C7 C8 C9B . . . . -24.3(7) ?
C7 C8 C9A C10A . . . . -145.8(5) ?
N1 N2 C12 N3 . . . . -4.8(3) ?
N1 N2 C12 S1 . . . . 174.04(15) ?
C7 C8 C9B C10B . . . . 156.7(12) ?
